data_2018712
loop_
_publ_author_name
'Szafranowska, Barbara'
'\'Slepokura, Katarzyna'
'Lis, Tadeusz'

_publ_section_title
;
 Potassium salts of hypodiphosphoric acid
;
_journal_coeditor_code FN3115
_journal_issue 12
_journal_name_full 'Acta Crystallographica Section C'
_journal_page_first i71
_journal_page_last i82
_journal_paper_doi 10.1107/S010827011204317X
_journal_volume 68
_journal_year 2012
_chemical_formula_iupac '5K + , H O6 P2 3- , H2 O6 P2 2- , 2H2 O'
_chemical_formula_moiety '5(K +), H O6 P2 3-, H2 O6 P2 2-, 2(H2 O)'
_chemical_formula_sum 'H7 K5 O14 P4'
_chemical_formula_weight 550.44
_chemical_name_systematic
;
Pentapotassium hydrogen hypodiphosphate dihydrogen hypodiphosphate dihydrate
;
_space_group_IT_number 13
_symmetry_cell_setting monoclinic
_symmetry_space_group_name_Hall '-P 2yc'
_symmetry_space_group_name_H-M 'P 1 2/c 1'
_atom_sites_solution_hydrogens difmap
_atom_sites_solution_primary direct
_atom_sites_solution_secondary difmap
_audit_creation_method SHELXL97
_cell_angle_alpha 90.00
_cell_angle_beta 102.20(4)
_cell_angle_gamma 90.00
_cell_formula_units_Z 2
_cell_length_a 10.208(3)
_cell_length_b 6.875(2)
_cell_length_c 11.769(3)
_cell_measurement_reflns_used 10404
_cell_measurement_temperature 120(2)
_cell_measurement_theta_max 38.52
_cell_measurement_theta_min 4.62
_cell_volume 807.3(4)
_computing_cell_refinement 'CrysAlis RED (Oxford Diffraction, 2009)'
_computing_data_collection 'CrysAlis CCD (Oxford Diffraction, 2009)'
_computing_data_reduction 'CrysAlis RED (Oxford Diffraction, 2009)'
_computing_molecular_graphics 'DIAMOND (Brandenburg, 2012)'
_computing_publication_material 'SHELXL97 (Sheldrick, 2008)'
_computing_structure_refinement 'SHELXL97 (Sheldrick, 2008)'
_computing_structure_solution 'SHELXS97 (Sheldrick, 2008)'
_diffrn_ambient_temperature 120(2)
_diffrn_measured_fraction_theta_full 0.994
_diffrn_measured_fraction_theta_max 0.971
_diffrn_measurement_device_type 'Oxford Xcalibur PX \k-geometry diffractometer with an Onyx CCD camera'
_diffrn_measurement_method \w
_diffrn_radiation_monochromator graphite
_diffrn_radiation_source 'Enhance (Mo) X-ray Source'
_diffrn_radiation_type MoK\a
_diffrn_radiation_wavelength 0.71073
_diffrn_reflns_av_R_equivalents 0.0277
_diffrn_reflns_av_sigmaI/netI 0.0519
_diffrn_reflns_limit_h_max 17
_diffrn_reflns_limit_h_min -17
_diffrn_reflns_limit_k_max 11
_diffrn_reflns_limit_k_min -11
_diffrn_reflns_limit_l_max 20
_diffrn_reflns_limit_l_min -20
_diffrn_reflns_number 14707
_diffrn_reflns_theta_full 26.50
_diffrn_reflns_theta_max 38.52
_diffrn_reflns_theta_min 4.62
_exptl_absorpt_coefficient_mu 1.821
_exptl_absorpt_correction_T_max 0.923
_exptl_absorpt_correction_T_min 0.669
_exptl_absorpt_correction_type analytical
_exptl_absorpt_process_details '(CrysAlis RED; Oxford Diffraction, 2009)'
_exptl_crystal_colour colourless
_exptl_crystal_density_diffrn 2.264
_exptl_crystal_density_method 'not measured'
_exptl_crystal_description block
_exptl_crystal_F_000 548
_exptl_crystal_size_max 0.24
_exptl_crystal_size_mid 0.14
_exptl_crystal_size_min 0.04
_refine_diff_density_max 0.563
_refine_diff_density_min -0.551
_refine_ls_extinction_method none
_refine_ls_goodness_of_fit_ref 1.080
_refine_ls_hydrogen_treatment mixed
_refine_ls_matrix_type full
_refine_ls_number_parameters 122
_refine_ls_number_reflns 4415
_refine_ls_number_restraints 4
_refine_ls_restrained_S_all 1.079
_refine_ls_R_factor_all 0.0450
_refine_ls_R_factor_gt 0.0239
_refine_ls_shift/su_max 0.001
_refine_ls_shift/su_mean 0.000
_refine_ls_structure_factor_coef Fsqd
_refine_ls_weighting_details 'calc w = 1/[\s^2^(Fo^2^)+(0.0150P)^2^+0.0000P] where P=(Fo^2^+2Fc^2^)/3'
_refine_ls_weighting_scheme calc
_refine_ls_wR_factor_gt 0.0454
_refine_ls_wR_factor_ref 0.0466
_reflns_number_gt 3040
_reflns_number_total 4415
_reflns_threshold_expression I>2\s(I)
_cod_data_source_file fn3115.cif
_cod_data_source_block IV
_cod_original_sg_symbol_H-M 'P 2/c'
_cod_database_code 2018712
_cod_database_fobs_code 2018712

loop_
_symmetry_equiv_pos_as_xyz
'x, y, z'
'-x, y, -z+1/2'
'-x, -y, -z'
'x, -y, z-1/2'

loop_
_atom_site_type_symbol
_atom_site_label
_atom_site_fract_x
_atom_site_fract_y
_atom_site_fract_z
_atom_site_U_iso_or_equiv
_atom_site_adp_type
_atom_site_calc_flag
_atom_site_refinement_flags
_atom_site_occupancy
_atom_site_symmetry_multiplicity
K K1 0.80812(3) 0.89602(4) 0.56805(2) 0.01475(5) Uani d . 1 1
K K2 0.70594(2) 0.52205(3) 0.78201(2) 0.01314(5) Uani d . 1 1
K K3 0.5000 0.97013(5) 0.2500 0.01381(7) Uani d S 1 2
P P1A 0.96623(3) 0.40139(4) 0.56054(2) 0.00826(5) Uani d . 1 1
O O1A 1.08236(8) 0.27067(11) 0.61057(7) 0.01292(16) Uani d . 1 1
O O2A 0.84285(8) 0.29513(11) 0.49179(6) 0.01182(16) Uani d . 1 1
O O3A 0.92392(8) 0.53548(11) 0.65331(6) 0.01045(15) Uani d D 1 1
H H3A 0.977(2) 0.526(3) 0.7182(12) 0.016 Uiso d PD 0.50 1
P P1B 0.50573(3) 0.65796(4) 0.49445(2) 0.00861(6) Uani d . 1 1
O O1B 0.52710(9) 0.73446(11) 0.61600(7) 0.01826(18) Uani d . 1 1
O O2B 0.60609(8) 0.71178(11) 0.42332(7) 0.01505(17) Uani d . 1 1
O O3B 0.36377(8) 0.72051(11) 0.41801(7) 0.01140(15) Uani d D 1 1
H H3B 0.2991(9) 0.7116(19) 0.4514(11) 0.017 Uiso d D 1 1
O O1W 0.80332(19) 0.93834(14) 0.79631(8) 0.0194(4) Uani d PD 0.937(6) 1
O O10W 0.872(3) 0.919(2) 0.8005(13) 0.017(4) Uiso d P 0.063(6) 1
H H1W 0.8500(14) 1.0376(14) 0.8174(13) 0.026 Uiso d PD 0.937(6) 1
H H2W 0.8302(16) 0.8656(18) 0.8537(8) 0.026 Uiso d PD 0.937(6) 1

loop_
_atom_site_aniso_label
_atom_site_aniso_U_11
_atom_site_aniso_U_22
_atom_site_aniso_U_33
_atom_site_aniso_U_12
_atom_site_aniso_U_13
_atom_site_aniso_U_23
K1 0.02136(13) 0.01127(11) 0.01242(11) 0.00072(9) 0.00534(10) -0.00013(8)
K2 0.01412(12) 0.01387(12) 0.01012(10) -0.00125(9) -0.00037(9) 0.00124(8)
K3 0.02220(18) 0.00837(15) 0.01081(15) 0.000 0.00334(13) 0.000
P1A 0.00894(13) 0.00812(12) 0.00781(12) 0.00060(10) 0.00200(10) 0.00062(9)
O1A 0.0137(4) 0.0128(4) 0.0123(4) 0.0057(3) 0.0030(3) 0.0030(3)
O2A 0.0109(4) 0.0126(4) 0.0122(4) -0.0026(3) 0.0031(3) -0.0027(3)
O3A 0.0122(4) 0.0124(4) 0.0065(3) 0.0020(3) 0.0014(3) -0.0006(3)
P1B 0.00940(13) 0.00784(12) 0.00825(12) -0.00002(10) 0.00109(10) 0.00014(9)
O1B 0.0272(5) 0.0136(4) 0.0111(4) 0.0047(3) -0.0026(3) -0.0035(3)
O2B 0.0121(4) 0.0139(4) 0.0207(4) 0.0006(3) 0.0069(3) 0.0048(3)
O3B 0.0088(4) 0.0140(4) 0.0113(4) 0.0010(3) 0.0021(3) 0.0019(3)
O1W 0.0317(10) 0.0125(5) 0.0119(5) -0.0061(4) -0.0001(4) -0.0003(3)

loop_
_atom_type_symbol
_atom_type_description
_atom_type_scat_dispersion_real
_atom_type_scat_dispersion_imag
_atom_type_scat_source
O O 0.0106 0.0060 'International Tables Vol C Tables 4.2.6.8 and 6.1.1.4'
H H 0.0000 0.0000 'International Tables Vol C Tables 4.2.6.8 and 6.1.1.4'
P P 0.1023 0.0942 'International Tables Vol C Tables 4.2.6.8 and 6.1.1.4'
K K 0.2009 0.2494 'International Tables Vol C Tables 4.2.6.8 and 6.1.1.4'

loop_
_geom_angle_atom_site_label_1
_geom_angle_atom_site_label_2
_geom_angle_atom_site_label_3
_geom_angle_site_symmetry_1
_geom_angle_site_symmetry_3
_geom_angle
_geom_angle_publ_flag
O1A P1A O2A . . 114.44(5) yes
O1A P1A O3A . . 113.04(5) yes
O2A P1A O3A . . 109.50(5) yes
O1A P1A P1A . 3_766 107.16(4) yes
O2A P1A P1A . 3_766 106.83(4) yes
O3A P1A P1A . 3_766 105.23(4) yes
O1B P1B O2B . . 117.92(6) yes
O1B P1B O3B . . 112.09(6) yes
O2B P1B O3B . . 105.37(5) yes
O1B P1B P1B . 3_666 106.96(4) yes
O2B P1B P1B . 3_666 109.32(4) yes
O3B P1B P1B . 3_666 104.39(4) yes
O10W K1 O2B . . 131.4(5) ?
O10W K1 O1W . . 15.1(5) ?
O2B K1 O1W . . 120.29(5) ?
O10W K1 O1A . 3_766 137.2(5) ?
O2B K1 O1A . 3_766 73.11(3) ?
O1W K1 O1A . 3_766 150.86(4) ?
O10W K1 O3A . . 72.3(4) ?
O2B K1 O3A . . 91.08(4) ?
O1W K1 O3A . . 80.61(4) ?
O1A K1 O3A 3_766 . 73.01(3) ?
O10W K1 O2A . 1_565 103.8(3) ?
O2B K1 O2A . 1_565 111.84(3) ?
O1W K1 O2A . 1_565 103.38(3) ?
O1A K1 O2A 3_766 1_565 93.40(3) ?
O3A K1 O2A . 1_565 149.07(3) ?
O10W K1 O3B . 3_676 85.3(5) ?
O2B K1 O3B . 3_676 93.73(3) ?
O1W K1 O3B . 3_676 74.65(4) ?
O1A K1 O3B 3_766 3_676 133.01(3) ?
O3A K1 O3B . 3_676 153.70(2) ?
O2A K1 O3B 1_565 3_676 49.14(3) ?
O10W K1 O1B . . 82.9(5) ?
O2B K1 O1B . . 50.28(3) ?
O1W K1 O1B . . 70.24(5) ?
O1A K1 O1B 3_766 . 119.71(3) ?
O3A K1 O1B . . 87.53(3) ?
O2A K1 O1B 1_565 . 122.95(2) ?
O3B K1 O1B 3_676 . 75.94(3) ?
O10W K1 O10W . 2_756 61.0(8) ?
O2B K1 O10W . 2_756 149.9(3) ?
O1W K1 O10W . 2_756 75.7(3) ?
O1A K1 O10W 3_766 2_756 82.0(3) ?
O3A K1 O10W . 2_756 65.2(3) ?
O2A K1 O10W 1_565 2_756 85.8(3) ?
O3B K1 O10W 3_676 2_756 115.8(3) ?
O1B K1 O10W . 2_756 139.3(3) ?
O10W K1 O1W . 4_575 153.7(4) ?
O2B K1 O1W . 4_575 72.83(4) ?
O1W K1 O1W . 4_575 154.121(16) ?
O1A K1 O1W 3_766 4_575 50.38(3) ?
O3A K1 O1W . 4_575 123.36(3) ?
O2A K1 O1W 1_565 4_575 51.28(2) ?
O3B K1 O1W 3_676 4_575 82.66(3) ?
O1B K1 O1W . 4_575 116.35(5) ?
O10W K1 O1W 2_756 4_575 104.0(3) ?
O2B K2 O1B 4_566 . 118.23(3) ?
O2B K2 O1A 4_566 2_756 73.21(3) ?
O1B K2 O1A . 2_756 162.27(3) ?
O2B K2 O3B 4_566 3_666 95.79(3) ?
O1B K2 O3B . 3_666 73.47(4) ?
O1A K2 O3B 2_756 3_666 92.59(4) ?
O2B K2 O2A 4_566 4_566 84.72(3) ?
O1B K2 O2A . 4_566 120.21(4) ?
O1A K2 O2A 2_756 4_566 72.34(4) ?
O3B K2 O2A 3_666 4_566 164.15(2) ?
O2B K2 O3A 4_566 . 140.32(3) ?
O1B K2 O3A . . 94.42(3) ?
O1A K2 O3A 2_756 . 70.27(3) ?
O3B K2 O3A 3_666 . 71.19(3) ?
O2A K2 O3A 4_566 . 98.38(3) ?
O2B K2 O1W 4_566 . 134.50(3) ?
O1B K2 O1W . . 72.67(4) ?
O1A K2 O1W 2_756 . 109.90(4) ?
O3B K2 O1W 3_666 . 128.45(3) ?
O2A K2 O1W 4_566 . 55.98(3) ?
O3A K2 O1W . . 73.96(4) ?
O2B K2 O10W 4_566 . 137.7(3) ?
O1B K2 O10W . . 82.0(4) ?
O1A K2 O10W 2_756 . 98.4(4) ?
O3B K2 O10W 3_666 . 126.3(3) ?
O2A K2 O10W 4_566 . 53.9(3) ?
O3A K2 O10W . . 63.9(4) ?
O1W K2 O10W . . 12.7(4) ?
O2B K2 O1B 4_566 2_656 68.42(3) ?
O1B K2 O1B . 2_656 66.37(3) ?
O1A K2 O1B 2_756 2_656 131.22(3) ?
O3B K2 O1B 3_666 2_656 119.77(3) ?
O2A K2 O1B 4_566 2_656 75.19(3) ?
O3A K2 O1B . 2_656 150.72(2) ?
O1W K2 O1B . 2_656 79.08(4) ?
O10W K2 O1B . 2_656 90.7(4) ?
O1B K3 O1B 3_676 4_575 78.44(4) ?
O1B K3 O2B 3_676 2_655 150.69(3) ?
O1B K3 O2B 4_575 2_655 97.43(3) ?
O1B K3 O2B 3_676 . 97.43(3) ?
O1B K3 O2B 4_575 . 150.69(3) ?
O2B K3 O2B 2_655 . 99.49(5) ?
O1B K3 O1W 3_676 3_676 73.71(4) ?
O1B K3 O1W 4_575 3_676 88.01(4) ?
O2B K3 O1W 2_655 3_676 77.17(4) ?
O2B K3 O1W . 3_676 119.01(4) ?
O1B K3 O1W 3_676 4_575 88.01(4) ?
O1B K3 O1W 4_575 4_575 73.71(4) ?
O2B K3 O1W 2_655 4_575 119.01(4) ?
O2B K3 O1W . 4_575 77.17(4) ?
O1W K3 O1W 3_676 4_575 156.52(4) ?
O1B K3 O3B 3_676 2_655 156.22(3) ?
O1B K3 O3B 4_575 2_655 85.86(3) ?
O2B K3 O3B 2_655 2_655 48.70(3) ?
O2B K3 O3B . 2_655 87.53(3) ?
O1W K3 O3B 3_676 2_655 123.90(3) ?
O1W K3 O3B 4_575 2_655 70.35(3) ?
O1B K3 O3B 3_676 . 85.86(3) ?
O1B K3 O3B 4_575 . 156.22(3) ?
O2B K3 O3B 2_655 . 87.53(3) ?
O2B K3 O3B . . 48.70(3) ?
O1W K3 O3B 3_676 . 70.35(3) ?
O1W K3 O3B 4_575 . 123.90(3) ?
O3B K3 O3B 2_655 . 114.08(4) ?
O1B K3 K2 3_676 3_666 126.72(3) ?
O1B K3 K2 4_575 3_666 136.57(3) ?
O2B K3 K2 2_655 3_666 42.19(2) ?
O2B K3 K2 . 3_666 68.68(3) ?
O1W K3 K2 3_676 3_666 70.46(2) ?
O1W K3 K2 4_575 3_666 133.02(2) ?
O3B K3 K2 2_655 3_666 76.76(3) ?
O3B K3 K2 . 3_666 45.505(19) ?
O1B K3 K2 3_676 4_565 136.57(3) ?
O1B K3 K2 4_575 4_565 126.72(3) ?
O2B K3 K2 2_655 4_565 68.68(3) ?
O2B K3 K2 . 4_565 42.19(2) ?
O1W K3 K2 3_676 4_565 133.02(2) ?
O1W K3 K2 4_575 4_565 70.46(2) ?
O3B K3 K2 2_655 4_565 45.505(19) ?
O3B K3 K2 . 4_565 76.76(3) ?
K2 K3 K2 3_666 4_565 62.56(2) ?
P1A O1A K1 . 3_766 110.74(5) ?
P1A O1A K2 . 2_756 105.82(5) ?
K1 O1A K2 3_766 2_756 101.20(3) ?
P1A O2A K2 . 4_565 116.37(5) ?
P1A O2A K1 . 1_545 115.09(4) ?
K2 O2A K1 4_565 1_545 127.40(3) ?
P1A O3A K1 . . 115.19(4) ?
P1A O3A K2 . . 133.87(4) ?
K1 O3A K2 . . 84.59(2) ?
P1A O3A H3A . . 111.9(18) ?
K1 O3A H3A . . 121.8(15) ?
K2 O3A H3A . . 87(2) ?
P1B O1B K3 . 3_676 146.60(5) ?
P1B O1B K2 . . 115.30(5) ?
K3 O1B K2 3_676 . 96.94(3) ?
P1B O1B K2 . 2_656 103.08(5) ?
K3 O1B K2 3_676 2_656 86.97(3) ?
K2 O1B K2 . 2_656 85.84(3) ?
P1B O1B K1 . . 84.80(5) ?
K3 O1B K1 3_676 . 92.81(3) ?
K2 O1B K1 . . 80.13(3) ?
K2 O1B K1 2_656 . 165.84(3) ?
P1B O2B K2 . 4_565 126.57(5) ?
P1B O2B K1 . . 106.54(5) ?
K2 O2B K1 4_565 . 109.58(3) ?
P1B O2B K3 . . 111.42(4) ?
K2 O2B K3 4_565 . 93.98(3) ?
K1 O2B K3 . . 107.10(4) ?
P1B O3B K2 . 3_666 110.29(5) ?
P1B O3B K3 . . 91.83(4) ?
K2 O3B K3 3_666 . 82.35(3) ?
P1B O3B K1 . 3_676 129.63(4) ?
K2 O3B K1 3_666 3_676 118.82(4) ?
K3 O3B K1 . 3_676 84.42(3) ?
P1B O3B H3B . . 115.3(10) ?
K2 O3B H3B 3_666 . 105.1(9) ?
K3 O3B H3B . . 145.9(9) ?
K1 O3B H3B 3_676 . 62.7(9) ?
O10W O1W K1 . . 79.8(13) ?
O10W O1W K2 . . 97.8(13) ?
K1 O1W K2 . . 85.29(3) ?
O10W O1W K3 . 3_676 173.9(13) ?
K1 O1W K3 . 3_676 94.26(6) ?
K2 O1W K3 . 3_676 82.97(4) ?
O10W O1W K1 . 4_576 100.5(13) ?
K1 O1W K1 . 4_576 166.38(3) ?
K2 O1W K1 . 4_576 108.06(3) ?
K3 O1W K1 3_676 4_576 84.96(6) ?
O10W O1W H1W . . 68.8(15) ?
K1 O1W H1W . . 104.6(11) ?
K2 O1W H1W . . 161.0(11) ?
K3 O1W H1W 3_676 . 111.8(12) ?
K1 O1W H1W 4_576 . 63.5(11) ?
O10W O1W H2W . . 71.4(15) ?
K1 O1W H2W . . 131.5(10) ?
K2 O1W H2W . . 61.8(11) ?
K3 O1W H2W 3_676 . 114.1(11) ?
K1 O1W H2W 4_576 . 60.2(10) ?
H1W O1W H2W . . 100.3(15) ?
O1W O10W K1 . . 85.1(14) ?
O1W O10W K2 . . 69.5(13) ?
K1 O10W K2 . . 82.4(4) ?
O1W O10W K1 . 2_756 155.5(15) ?
K1 O10W K1 . 2_756 118.7(8) ?
K2 O10W K1 . 2_756 116.7(6) ?
O1W O10W H1W . . 62.6(16) ?
K1 O10W H1W . . 105.4(16) ?
K2 O10W H1W . . 130(2) ?
K1 O10W H1W 2_756 . 102.4(17) ?
O1W O10W H2W . . 60.9(16) ?
K1 O10W H2W . . 129.1(18) ?
K2 O10W H2W . . 51.7(13) ?
K1 O10W H2W 2_756 . 102.9(16) ?
H1W O10W H2W . . 92(2) ?

loop_
_geom_bond_atom_site_label_1
_geom_bond_atom_site_label_2
_geom_bond_site_symmetry_2
_geom_bond_distance
_geom_bond_publ_flag
P1A P1A 3_766 2.1817(7) yes
P1A O1A . 1.5049(9) yes
P1A O2A . 1.5309(10) yes
P1A O3A . 1.5581(8) yes
P1B P1B 3_666 2.1805(8) yes
P1B O1B . 1.4961(9) yes
P1B O2B . 1.4999(9) yes
P1B O3B . 1.5948(11) yes
K1 O3A . 2.8367(11) yes
K1 O1B . 3.2351(13) yes
K1 O2B . 2.6971(13) yes
K1 O1A 3_766 2.8241(11) yes
K1 O2A 1_565 2.9317(11) yes
K1 O3B 3_676 3.1903(11) yes
K1 O1W . 2.7128(12) yes
K1 O1W 4_575 3.3854(13) yes
K1 O10W . 2.679(15) no
K1 O10W 2_756 3.31(2) no
K2 O3A . 2.9459(13) yes
K2 O1B . 2.7884(13) yes
K2 O1A 2_756 2.8462(12) yes
K2 O2A 4_566 2.8584(13) yes
K2 O2B 4_566 2.6656(10) yes
K2 O1B 2_656 3.2310(13) yes
K2 O3B 3_666 2.8496(11) yes
K2 O1W . 3.0227(13) yes
K2 O10W . 3.197(18) no
K3 O2B . 2.7486(11) yes
K3 O3B . 3.1545(11) yes
K3 O1B 3_676 2.6216(10) yes
K3 O1B 4_575 2.6216(10) yes
K3 O2B 2_655 2.7486(11) yes
K3 O3B 2_655 3.1545(11) yes
K3 O1W 3_676 3.093(2) yes
K3 O1W 4_575 3.093(2) yes
K1 K1 3_776 4.7548(15) .
K1 K2 . 3.8922(9) yes
K1 K2 4_565 4.3816(10) .
K1 K3 3_676 4.2628(14) yes
K1 K3 . 4.380(2) yes
K2 K1 4_566 4.3816(10) yes
K2 K2 2_656 4.1117(14) yes
K2 K3 3_666 3.9593(10) yes
K2 K3 3_676 4.0516(10) yes
K3 K1 3_676 4.2628(14) .
K3 K1 4_575 4.2628(14) yes
K3 K1 2_655 4.380(2) .
K3 K2 3_666 3.9593(10) .
K3 K2 4_565 3.9593(10) .
K3 K2 4_575 4.0516(10) .
K3 K2 3_676 4.0516(10) yes
O1A K1 3_766 2.8241(11) ?
O1A K2 2_756 2.8462(12) ?
O2A K2 4_565 2.8584(13) ?
O2A K1 1_545 2.9317(11) ?
O3A H3A . 0.840(2) ?
O1B K3 3_676 2.6216(10) ?
O1B K2 2_656 3.2310(13) ?
O2B K2 4_565 2.6656(10) ?
O3B K2 3_666 2.8496(10) ?
O3B K1 3_676 3.1903(11) ?
O3B H3B . 0.84 ?
O1W K3 3_676 3.093(2) ?
O1W K1 4_576 3.3854(13) ?
O1W H1W . 0.84 ?
O1W H2W . 0.84 ?
O10W K1 2_756 3.31(2) ?
O10W H1W . 0.88(2) ?
O10W H2W . 0.91(2) ?

loop_
_geom_hbond_atom_site_label_D
_geom_hbond_atom_site_label_H
_geom_hbond_atom_site_label_A
_geom_hbond_site_symmetry_A
_geom_hbond_distance_DH
_geom_hbond_distance_HA
_geom_hbond_distance_DA
_geom_hbond_angle_DHA
O3A H3A O3A 2_756 0.84 1.63 2.4695(18) 173
O3B H3B O2A 3_666 0.84 1.72 2.5562(13) 174
O1W H1W O1A 2_766 0.84 1.88 2.6912(14) 164
O1W H2W O2A 4_566 0.84 1.95 2.7640(13) 164

loop_
_geom_torsion_atom_site_label_1
_geom_torsion_atom_site_label_2
_geom_torsion_atom_site_label_3
_geom_torsion_atom_site_label_4
_geom_torsion_site_symmetry_1
_geom_torsion_site_symmetry_3
_geom_torsion_site_symmetry_4
_geom_torsion
_geom_torsion_publ_flag
O1A P1A P1A O2A . 3_766 3_766 -56.91(6) yes
O1A P1A P1A O3A . 3_766 3_766 59.43(6) yes
O2A P1A P1A O3A . 3_766 3_766 -63.65(5) yes
O1B P1B P1B O2B . 3_666 3_666 51.28(6) yes
O1B P1B P1B O3B . 3_666 3_666 -61.04(6) yes
O2B P1B P1B O3B . 3_666 3_666 67.68(5) yes
O2A P1A O1A K1 . . 3_766 67.72(5) ?
O3A P1A O1A K1 . . 3_766 -166.00(4) ?
P1A P1A O1A K1 3_766 . 3_766 -50.53(5) ?
O2A P1A O1A K2 . . 2_756 176.57(3) ?
O3A P1A O1A K2 . . 2_756 -57.15(5) ?
P1A P1A O1A K2 3_766 . 2_756 58.32(4) ?
O1A P1A O2A K2 . . 4_565 -139.23(4) ?
O3A P1A O2A K2 . . 4_565 92.68(5) ?
P1A P1A O2A K2 3_766 . 4_565 -20.79(5) ?
O1A P1A O2A K1 . . 1_545 29.45(6) ?
O3A P1A O2A K1 . . 1_545 -98.64(5) ?
P1A P1A O2A K1 3_766 . 1_545 147.89(3) ?
O1A P1A O3A K1 . . . 151.04(4) ?
O2A P1A O3A K1 . . . -80.09(6) ?
P1A P1A O3A K1 3_766 . . 34.42(5) ?
O1A P1A O3A K2 . . . -101.04(6) ?
O2A P1A O3A K2 . . . 27.83(7) ?
P1A P1A O3A K2 3_766 . . 142.34(5) ?
O10W K1 O3A P1A . . . -165.6(5) ?
O2B K1 O3A P1A . . . 60.88(5) ?
O1W K1 O3A P1A . . . -178.58(6) ?
O1A K1 O3A P1A 3_766 . . -11.08(4) ?
O2A K1 O3A P1A 1_565 . . -78.18(7) ?
O3B K1 O3A P1A 3_676 . . 161.55(4) ?
O1B K1 O3A P1A . . . 111.05(5) ?
O10W K1 O3A P1A 2_756 . . -100.0(3) ?
O1W K1 O3A P1A 4_575 . . -9.18(6) ?
P1B K1 O3A P1A . . . 85.35(5) ?
P1A K1 O3A P1A 3_766 . . -24.04(3) ?
O10W K1 O3A K2 . . . 58.0(5) ?
O2B K1 O3A K2 . . . -75.57(3) ?
O1W K1 O3A K2 . . . 44.97(4) ?
O1A K1 O3A K2 3_766 . . -147.53(3) ?
O2A K1 O3A K2 1_565 . . 145.37(4) ?
O3B K1 O3A K2 3_676 . . 25.10(6) ?
O1B K1 O3A K2 . . . -25.40(2) ?
O10W K1 O3A K2 2_756 . . 123.5(3) ?
O1W K1 O3A K2 4_575 . . -145.63(4) ?
P1B K1 O3A K2 . . . -51.10(2) ?
P1A K1 O3A K2 3_766 . . -160.49(3) ?
O2B K2 O3A P1A 4_566 . . 56.52(8) ?
O1B K2 O3A P1A . . . -90.22(6) ?
O1A K2 O3A P1A 2_756 . . 80.60(6) ?
O3B K2 O3A P1A 3_666 . . -19.36(5) ?
O2A K2 O3A P1A 4_566 . . 148.34(5) ?
O1W K2 O3A P1A . . . -160.76(6) ?
O10W K2 O3A P1A . . . -169.1(4) ?
O1B K2 O3A P1A 2_656 . . -137.06(6) ?
O2B K2 O3A K1 4_566 . . 176.66(3) ?
O1B K2 O3A K1 . . . 29.91(2) ?
O1A K2 O3A K1 2_756 . . -159.27(3) ?
O3B K2 O3A K1 3_666 . . 100.77(4) ?
O2A K2 O3A K1 4_566 . . -91.52(3) ?
O1W K2 O3A K1 . . . -40.63(3) ?
O10W K2 O3A K1 . . . -48.9(4) ?
O1B K2 O3A K1 2_656 . . -16.93(5) ?
O10W K1 P1B O1B . . . 18.7(5) ?
O2B P1B O1B K3 . . 3_676 81.14(11) ?
O3B P1B O1B K3 . . 3_676 -41.45(11) ?
P1B P1B O1B K3 3_666 . 3_676 -155.29(8) ?
O2B P1B O1B K2 . . . -82.59(6) ?
O3B P1B O1B K2 . . . 154.82(4) ?
P1B P1B O1B K2 3_666 . . 40.98(5) ?
O2B P1B O1B K2 . . 2_656 -174.16(4) ?
O3B P1B O1B K2 . . 2_656 63.25(5) ?
P1B P1B O1B K2 3_666 . 2_656 -50.59(4) ?
O2B P1B O1B K1 . . . -6.08(5) ?
O3B P1B O1B K1 . . . -128.67(4) ?
P1B P1B O1B K1 3_666 . . 117.49(3) ?
O2B K2 O1B P1B 4_566 . . -103.41(6) ?
O1A K2 O1B P1B 2_756 . . 23.64(12) ?
O3B K2 O1B P1B 3_666 . . -15.70(5) ?
O2A K2 O1B P1B 4_566 . . 155.55(4) ?
O3A K2 O1B P1B . . . 53.18(5) ?
O1W K2 O1B P1B . . . 124.85(6) ?
O10W K2 O1B P1B . . . 116.0(4) ?
O1B K2 O1B P1B 2_656 . . -149.74(6) ?
O2B K2 O1B K3 4_566 . 3_676 85.53(4) ?
O1A K2 O1B K3 2_756 . 3_676 -147.42(7) ?
O3B K2 O1B K3 3_666 . 3_676 173.24(3) ?
O2A K2 O1B K3 4_566 . 3_676 -15.52(4) ?
O3A K2 O1B K3 . . 3_676 -117.88(3) ?
O1W K2 O1B K3 . . 3_676 -46.21(4) ?
O10W K2 O1B K3 . . 3_676 -55.1(4) ?
O1B K2 O1B K3 2_656 . 3_676 39.20(2) ?
O2B K2 O1B K2 4_566 . 2_656 -0.90(3) ?
O1A K2 O1B K2 2_756 . 2_656 126.15(8) ?
O3B K2 O1B K2 3_666 . 2_656 86.81(3) ?
O2A K2 O1B K2 4_566 . 2_656 -101.94(3) ?
O3A K2 O1B K2 . . 2_656 155.69(2) ?
O1W K2 O1B K2 . . 2_656 -132.64(4) ?
O10W K2 O1B K2 . . 2_656 -141.5(4) ?
O1B K2 O1B K2 2_656 . 2_656 -47.23(3) ?
O2B K2 O1B K1 4_566 . . 177.19(2) ?
O1A K2 O1B K1 2_756 . . -55.76(9) ?
O3B K2 O1B K1 3_666 . . -95.10(3) ?
O2A K2 O1B K1 4_566 . . 76.15(3) ?
O3A K2 O1B K1 . . . -26.22(2) ?
O1W K2 O1B K1 . . . 45.45(3) ?
O10W K2 O1B K1 . . . 36.6(4) ?
O1B K2 O1B K1 2_656 . . 130.87(3) ?
O10W K1 O1B P1B . . . -162.1(4) ?
O2B K1 O1B P1B . . . 3.88(3) ?
O1W K1 O1B P1B . . . -170.49(5) ?
O1A K1 O1B P1B 3_766 . . -20.77(4) ?
O3A K1 O1B P1B . . . -89.58(4) ?
O2A K1 O1B P1B 1_565 . . 96.06(4) ?
O3B K1 O1B P1B 3_676 . . 111.05(4) ?
O10W K1 O1B P1B 2_756 . . -135.5(4) ?
O1W K1 O1B P1B 4_575 . . 36.77(4) ?
O10W K1 O1B K3 . . 3_676 51.3(4) ?
O2B K1 O1B K3 . . 3_676 -142.72(4) ?
O1W K1 O1B K3 . . 3_676 42.91(3) ?
O1A K1 O1B K3 3_766 . 3_676 -167.37(2) ?
O3A K1 O1B K3 . . 3_676 123.81(3) ?
O2A K1 O1B K3 1_565 . 3_676 -50.55(4) ?
O3B K1 O1B K3 3_676 . 3_676 -35.55(3) ?
O10W K1 O1B K3 2_756 . 3_676 77.9(4) ?
O1W K1 O1B K3 4_575 . 3_676 -109.83(3) ?
O10W K1 O1B K2 . . . -45.2(4) ?
O2B K1 O1B K2 . . . 120.71(4) ?
O1W K1 O1B K2 . . . -53.66(4) ?
O1A K1 O1B K2 3_766 . . 96.07(4) ?
O3A K1 O1B K2 . . . 27.25(2) ?
O2A K1 O1B K2 1_565 . . -147.11(2) ?
O3B K1 O1B K2 3_676 . . -132.11(2) ?
O10W K1 O1B K2 2_756 . . -18.7(4) ?
O1W K1 O1B K2 4_575 . . 153.61(2) ?
O10W K1 O1B K2 . . 2_656 -37.4(4) ?
O2B K1 O1B K2 . . 2_656 128.52(12) ?
O1W K1 O1B K2 . . 2_656 -45.85(12) ?
O1A K1 O1B K2 3_766 . 2_656 103.88(12) ?
O3A K1 O1B K2 . . 2_656 35.06(11) ?
O2A K1 O1B K2 1_565 . 2_656 -139.30(11) ?
O3B K1 O1B K2 3_676 . 2_656 -124.30(12) ?
O10W K1 O1B K2 2_756 . 2_656 -10.9(4) ?
O1W K1 O1B K2 4_575 . 2_656 161.42(11) ?
O1B P1B O2B K2 . . 4_565 138.54(5) ?
O3B P1B O2B K2 . . 4_565 -95.51(6) ?
P1B P1B O2B K2 3_666 . 4_565 16.16(6) ?
O1B P1B O2B K1 . . . 7.58(6) ?
O3B P1B O2B K1 . . . 133.53(4) ?
P1B P1B O2B K1 3_666 . . -114.80(3) ?
O1B P1B O2B K3 . . . -108.89(6) ?
O3B P1B O2B K3 . . . 17.05(5) ?
P1B P1B O2B K3 3_666 . . 128.73(3) ?
O10W K1 O2B P1B . . . 14.7(6) ?
O1W K1 O2B P1B . . . 2.12(6) ?
O1A K1 O2B P1B 3_766 . . 153.73(5) ?
O3A K1 O2B P1B . . . 81.86(4) ?
O2A K1 O2B P1B 1_565 . . -119.41(4) ?
O3B K1 O2B P1B 3_676 . . -72.27(4) ?
O1B K1 O2B P1B . . . -4.02(3) ?
O10W K1 O2B P1B 2_756 . . 118.2(6) ?
O1W K1 O2B P1B 4_575 . . -153.40(5) ?
O10W K1 O2B K2 . . 4_565 -125.2(6) ?
O1W K1 O2B K2 . . 4_565 -137.81(4) ?
O1A K1 O2B K2 3_766 . 4_565 13.81(3) ?
O3A K1 O2B K2 . . 4_565 -58.07(3) ?
O2A K1 O2B K2 1_565 . 4_565 100.66(4) ?
O3B K1 O2B K2 3_676 . 4_565 147.80(3) ?
O1B K1 O2B K2 . . 4_565 -143.95(4) ?
O10W K1 O2B K2 2_756 . 4_565 -21.8(6) ?
O1W K1 O2B K2 4_575 . 4_565 66.67(4) ?
O10W K1 O2B K3 . . . 134.1(6) ?
O1W K1 O2B K3 . . . 121.45(4) ?
O1A K1 O2B K3 3_766 . . -86.93(3) ?
O3A K1 O2B K3 . . . -158.81(3) ?
O2A K1 O2B K3 1_565 . . -0.08(3) ?
O3B K1 O2B K3 3_676 . . 47.06(3) ?
O1B K1 O2B K3 . . . 115.31(4) ?
O10W K1 O2B K3 2_756 . . -122.5(6) ?
O1W K1 O2B K3 4_575 . . -34.07(3) ?
O1B K3 O2B P1B 3_676 . . 66.83(5) ?
O1B K3 O2B P1B 4_575 . . 146.44(5) ?
O2B K3 O2B P1B 2_655 . . -89.14(5) ?
O1W K3 O2B P1B 3_676 . . -8.62(6) ?
O1W K3 O2B P1B 4_575 . . 153.07(5) ?
O3B K3 O2B P1B 2_655 . . -136.53(5) ?
O3B K3 O2B P1B . . . -10.97(3) ?
K2 K3 O2B P1B 3_666 . . -59.78(4) ?
K2 K3 O2B P1B 4_565 . . -131.97(6) ?
O1B K3 O2B K2 3_676 . 4_565 -161.20(3) ?
O1B K3 O2B K2 4_575 . 4_565 -81.59(6) ?
O2B K3 O2B K2 2_655 . 4_565 42.837(19) ?
O1W K3 O2B K2 3_676 . 4_565 123.35(4) ?
O1W K3 O2B K2 4_575 . 4_565 -74.95(4) ?
O3B K3 O2B K2 2_655 . 4_565 -4.55(2) ?
O3B K3 O2B K2 . . 4_565 121.01(4) ?
K2 K3 O2B K2 3_666 . 4_565 72.19(3) ?
O1B K3 O2B K1 3_676 . . -49.31(4) ?
O1B K3 O2B K1 4_575 . . 30.30(7) ?
O2B K3 O2B K1 2_655 . . 154.73(4) ?
O1W K3 O2B K1 3_676 . . -124.76(3) ?
O1W K3 O2B K1 4_575 . . 36.93(3) ?
O3B K3 O2B K1 2_655 . . 107.33(3) ?
O3B K3 O2B K1 . . . -127.10(4) ?
K2 K3 O2B K1 3_666 . . -175.92(3) ?
K2 K3 O2B K1 4_565 . . 111.89(4) ?
O1B P1B O3B K2 . . 3_666 -161.79(4) ?
O2B P1B O3B K2 . . 3_666 68.75(5) ?
P1B P1B O3B K2 3_666 . 3_666 -46.38(4) ?
O1B P1B O3B K3 . . . 115.69(5) ?
O2B P1B O3B K3 . . . -13.76(4) ?
P1B P1B O3B K3 3_666 . . -128.89(2) ?
O1B P1B O3B K1 . . 3_676 31.42(7) ?
O2B P1B O3B K1 . . 3_676 -98.03(5) ?
P1B P1B O3B K1 3_666 . 3_676 146.84(4) ?
O1B K3 O3B P1B 3_676 . . -94.06(4) ?
O1B K3 O3B P1B 4_575 . . -142.60(5) ?
O2B K3 O3B P1B 2_655 . . 114.52(4) ?
O2B K3 O3B P1B . . . 9.59(3) ?
O1W K3 O3B P1B 3_676 . . -168.23(4) ?
O1W K3 O3B P1B 4_575 . . -9.25(4) ?
O3B K3 O3B P1B 2_655 . . 72.49(3) ?
K2 K3 O3B P1B 3_666 . . 110.23(5) ?
K2 K3 O3B P1B 4_565 . . 45.85(3) ?
O1B K3 O3B K2 3_676 . 3_666 155.71(3) ?
O1B K3 O3B K2 4_575 . 3_666 107.17(6) ?
O2B K3 O3B K2 2_655 . 3_666 4.29(2) ?
O2B K3 O3B K2 . . 3_666 -100.64(4) ?
O1W K3 O3B K2 3_676 . 3_666 81.54(4) ?
O1W K3 O3B K2 4_575 . 3_666 -119.48(4) ?
O3B K3 O3B K2 2_655 . 3_666 -37.735(18) ?
K2 K3 O3B K2 4_565 . 3_666 -64.38(3) ?
O1B K3 O3B K1 3_676 . 3_676 35.59(3) ?
O1B K3 O3B K1 4_575 . 3_676 -12.95(7) ?
O2B K3 O3B K1 2_655 . 3_676 -115.83(3) ?
O2B K3 O3B K1 . . 3_676 139.25(4) ?
O1W K3 O3B K1 3_676 . 3_676 -38.58(2) ?
O1W K3 O3B K1 4_575 . 3_676 120.40(3) ?
O3B K3 O3B K1 2_655 . 3_676 -157.85(2) ?
K2 K3 O3B K1 3_666 . 3_676 -120.12(4) ?
K2 K3 O3B K1 4_565 . 3_676 175.501(17) ?
O2B K1 O1W O10W . . . 141.1(13) ?
O1A K1 O1W O10W 3_766 . . 30.2(13) ?
O3A K1 O1W O10W . . . 55.4(13) ?
O2A K1 O1W O10W 1_565 . . -93.3(13) ?
O3B K1 O1W O10W 3_676 . . -133.6(13) ?
O1B K1 O1W O10W . . . 146.1(13) ?
O10W K1 O1W O10W 2_756 . . -11.2(11) ?
O1W K1 O1W O10W 4_575 . . -104.0(13) ?
O10W K1 O1W K2 . . . -98.8(13) ?
O2B K1 O1W K2 . . . 42.25(5) ?
O1A K1 O1W K2 3_766 . . -68.65(9) ?
O3A K1 O1W K2 . . . -43.48(4) ?
O2A K1 O1W K2 1_565 . . 167.83(3) ?
O3B K1 O1W K2 3_676 . . 127.54(5) ?
O1B K1 O1W K2 . . . 47.27(3) ?
O10W K1 O1W K2 2_756 . . -110.1(3) ?
O1W K1 O1W K2 4_575 . . 157.15(13) ?
O10W K1 O1W K3 . . 3_676 178.6(13) ?
O2B K1 O1W K3 . . 3_676 -40.32(4) ?
O1A K1 O1W K3 3_766 . 3_676 -151.22(6) ?
O3A K1 O1W K3 . . 3_676 -126.05(3) ?
O2A K1 O1W K3 1_565 . 3_676 85.26(3) ?
O3B K1 O1W K3 3_676 . 3_676 44.97(2) ?
O1B K1 O1W K3 . . 3_676 -35.31(3) ?
O10W K1 O1W K3 2_756 . 3_676 167.4(3) ?
O1W K1 O1W K3 4_575 . 3_676 74.57(16) ?
O10W K1 O1W K1 . . 4_576 92.4(13) ?
O2B K1 O1W K1 . . 4_576 -126.5(3) ?
O1A K1 O1W K1 3_766 . 4_576 122.6(3) ?
O3A K1 O1W K1 . . 4_576 147.8(3) ?
O2A K1 O1W K1 1_565 . 4_576 -0.9(3) ?
O3B K1 O1W K1 3_676 . 4_576 -41.2(3) ?
O1B K1 O1W K1 . . 4_576 -121.5(3) ?
O10W K1 O1W K1 2_756 . 4_576 81.2(5) ?
O1W K1 O1W K1 4_575 . 4_576 -11.6(5) ?
O2B K2 O1W O10W 4_566 . . 111.1(13) ?
O1B K2 O1W O10W . . . -136.1(13) ?
O1A K2 O1W O10W 2_756 . . 25.4(13) ?
O3B K2 O1W O10W 3_666 . . -85.1(13) ?
O2A K2 O1W O10W 4_566 . . 76.0(13) ?
O3A K2 O1W O10W . . . -36.1(13) ?
O1B K2 O1W O10W 2_656 . . 155.4(13) ?
O2B K2 O1W K1 4_566 . . -169.98(3) ?
O1B K2 O1W K1 . . . -57.15(4) ?
O1A K2 O1W K1 2_756 . . 104.32(5) ?
O3B K2 O1W K1 3_666 . . -6.09(7) ?
O2A K2 O1W K1 4_566 . . 155.00(7) ?
O3A K2 O1W K1 . . . 42.86(4) ?
O10W K2 O1W K1 . . . 79.0(13) ?
O1B K2 O1W K1 2_656 . . -125.60(5) ?
O2B K2 O1W K3 4_566 . 3_676 -75.09(6) ?
O1B K2 O1W K3 . . 3_676 37.73(3) ?
O1A K2 O1W K3 2_756 . 3_676 -160.79(2) ?
O3B K2 O1W K3 3_666 . 3_676 88.79(6) ?
O2A K2 O1W K3 4_566 . 3_676 -110.11(5) ?
O3A K2 O1W K3 . . 3_676 137.74(3) ?
O10W K2 O1W K3 . . 3_676 173.9(13) ?
O1B K2 O1W K3 2_656 . 3_676 -30.71(2) ?
O2B K2 O1W K1 4_566 . 4_576 7.25(8) ?
O1B K2 O1W K1 . . 4_576 120.07(6) ?
O1A K2 O1W K1 2_756 . 4_576 -78.45(6) ?
O3B K2 O1W K1 3_666 . 4_576 171.13(3) ?
O2A K2 O1W K1 4_566 . 4_576 -27.77(3) ?
O3A K2 O1W K1 . . 4_576 -139.92(6) ?
O10W K2 O1W K1 . . 4_576 -103.8(13) ?
O1B K2 O1W K1 2_656 . 4_576 51.63(5) ?
K2 O1W O10W K1 . . . 83.7(3) ?
K3 O1W O10W K1 3_676 . . -13(12) ?
K1 O1W O10W K1 4_576 . . -166.15(7) ?
K1 O1W O10W K2 . . . -83.7(3) ?
K3 O1W O10W K2 3_676 . . -97(12) ?
K1 O1W O10W K2 4_576 . . 110.1(4) ?
K1 O1W O10W K1 . . 2_756 167(4) ?
K2 O1W O10W K1 . . 2_756 -110(3) ?
K3 O1W O10W K1 3_676 . 2_756 153(9) ?
K1 O1W O10W K1 4_576 . 2_756 1(4) ?
O2B K1 O10W O1W . . . -46.3(15) ?
O1A K1 O10W O1W 3_766 . . -158.9(10) ?
O3A K1 O10W O1W . . . -121.6(13) ?
O2A K1 O10W O1W 1_565 . . 90.3(13) ?
O3B K1 O10W O1W 3_676 . . 44.5(12) ?
O1B K1 O10W O1W . . . -31.9(12) ?
O10W K1 O10W O1W 2_756 . . 167.5(11) ?
O1W K1 O10W O1W 4_575 . . 107.3(16) ?
O2B K1 O10W K2 . . . 23.6(8) ?
O1W K1 O10W K2 . . . 69.9(13) ?
O1A K1 O10W K2 3_766 . . -89.0(6) ?
O3A K1 O10W K2 . . . -51.7(3) ?
O2A K1 O10W K2 1_565 . . 160.2(2) ?
O3B K1 O10W K2 3_676 . . 114.4(4) ?
O1B K1 O10W K2 . . . 38.0(3) ?
O10W K1 O10W K2 2_756 . . -122.5(4) ?
O1W K1 O10W K2 4_575 . . 177.3(8) ?
O2B K1 O10W K1 . . 2_756 139.9(4) ?
O1W K1 O10W K1 . . 2_756 -173.8(18) ?
O1A K1 O10W K1 3_766 . 2_756 27.4(8) ?
O3A K1 O10W K1 . . 2_756 64.7(5) ?
O2A K1 O10W K1 1_565 . 2_756 -83.4(5) ?
O3B K1 O10W K1 3_676 . 2_756 -129.3(5) ?
O1B K1 O10W K1 . . 2_756 154.3(5) ?
O10W K1 O10W K1 2_756 . 2_756 -6.2(6) ?
O1W K1 O10W K1 4_575 . 2_756 -66.4(14) ?
O2B K2 O10W O1W 4_566 . . -81.8(14) ?
O1B K2 O10W O1W . . . 41.9(12) ?
O1A K2 O10W O1W 2_756 . . -156.0(12) ?
O3B K2 O10W O1W 3_666 . . 104.5(12) ?
O2A K2 O10W O1W 4_566 . . -95.1(13) ?
O3A K2 O10W O1W . . . 140.9(14) ?
O1B K2 O10W O1W 2_656 . . -24.1(12) ?
O2B K2 O10W K1 4_566 . . -169.41(6) ?
O1B K2 O10W K1 . . . -45.7(4) ?
O1A K2 O10W K1 2_756 . . 116.4(5) ?
O3B K2 O10W K1 3_666 . . 16.9(8) ?
O2A K2 O10W K1 4_566 . . 177.3(8) ?
O3A K2 O10W K1 . . . 53.3(4) ?
O1W K2 O10W K1 . . . -87.6(13) ?
O1B K2 O10W K1 2_656 . . -111.7(5) ?
O2B K2 O10W K1 4_566 . 2_756 72.2(9) ?
O1B K2 O10W K1 . . 2_756 -164.0(5) ?
O1A K2 O10W K1 2_756 . 2_756 -2.0(5) ?
O3B K2 O10W K1 3_666 . 2_756 -101.4(4) ?
O2A K2 O10W K1 4_566 . 2_756 58.9(4) ?
O3A K2 O10W K1 . . 2_756 -65.1(5) ?
O1W K2 O10W K1 . . 2_756 154.0(17) ?
O1B K2 O10W K1 2_656 . 2_756 129.9(5) ?
